data_7050974
loop_
_publ_author_name
'Braga, Dario'
'Eckert, Matthieu'
'Fraccastoro, Matteo'
'Maini, Lucia'
'Grepioni, Fabrizia'
'Caneschi, Andrea'
'Sessoli, Roberta'

_publ_section_title
;
 The hydrogen oxalate anion allows one-dimensional columnar aggregation
 of organometallic sandwich cations
;
_journal_issue 10
_journal_name_full 'New Journal of Chemistry'
_journal_page_first 1280
_journal_paper_doi 10.1039/b205782d
_journal_volume 26
_journal_year 2002
_chemical_formula_sum 'C24 H33 Fe O8'
_chemical_formula_weight 505.35
_chemical_name_systematic
; 
? 
;
_space_group_IT_number 14
_symmetry_cell_setting monoclinic
_symmetry_space_group_name_Hall '-P 2yab'
_symmetry_space_group_name_H-M 'P 1 21/a 1'
_atom_sites_solution_hydrogens geom
_atom_sites_solution_primary direct
_atom_sites_solution_secondary difmap
_audit_creation_method SHELXL-97
_cell_angle_alpha 90.00
_cell_angle_beta 96.75(4)
_cell_angle_gamma 90.00
_cell_formula_units_Z 2
_cell_length_a 7.688(3)
_cell_length_b 16.539(5)
_cell_length_c 9.800(6)
_cell_measurement_temperature 293(2)
_cell_volume 1237.5(10)
_computing_structure_refinement 'SHELXL-97 (Sheldrick, 1997)'
_computing_structure_solution 'SHELXS-97 (Sheldrick, 1990)'
_diffrn_ambient_temperature 293(2)
_diffrn_measured_fraction_theta_full 0.997
_diffrn_measured_fraction_theta_max 0.997
_diffrn_radiation_monochromator graphite
_diffrn_radiation_source 'fine-focus sealed tube'
_diffrn_radiation_type MoK\a
_diffrn_radiation_wavelength 0.71073
_diffrn_reflns_av_R_equivalents 0.0408
_diffrn_reflns_av_sigmaI/netI 0.0677
_diffrn_reflns_limit_h_max 9
_diffrn_reflns_limit_h_min -9
_diffrn_reflns_limit_k_max 19
_diffrn_reflns_limit_k_min 0
_diffrn_reflns_limit_l_max 11
_diffrn_reflns_limit_l_min 0
_diffrn_reflns_number 2287
_diffrn_reflns_theta_full 24.96
_diffrn_reflns_theta_max 25.00
_diffrn_reflns_theta_min 3.00
_exptl_absorpt_coefficient_mu 0.654
_exptl_absorpt_correction_T_max 1.00
_exptl_absorpt_correction_T_min 0.72
_exptl_absorpt_correction_type psi-scan
_exptl_crystal_colour green
_exptl_crystal_density_diffrn 1.356
_exptl_crystal_density_method 'not measured'
_exptl_crystal_description prism
_exptl_crystal_F_000 534
_exptl_crystal_size_max 0.20
_exptl_crystal_size_mid 0.12
_exptl_crystal_size_min 0.08
_refine_diff_density_max 0.284
_refine_diff_density_min -0.266
_refine_diff_density_rms 0.067
_refine_ls_extinction_coef 0.000(2)
_refine_ls_extinction_expression Fc^*^=kFc[1+0.001xFc^2^\l^3^/sin(2\q)]^-1/4^
_refine_ls_extinction_method SHELXL
_refine_ls_goodness_of_fit_ref 0.993
_refine_ls_hydrogen_treatment mixed
_refine_ls_matrix_type full
_refine_ls_number_parameters 143
_refine_ls_number_reflns 2158
_refine_ls_number_restraints 0
_refine_ls_restrained_S_all 0.993
_refine_ls_R_factor_all 0.1323
_refine_ls_R_factor_gt 0.0512
_refine_ls_shift/su_max 0.006
_refine_ls_shift/su_mean 0.000
_refine_ls_structure_factor_coef Fsqd
_refine_ls_weighting_details 'calc w=1/[\s^2^(Fo^2^)+(0.0915P)^2^+0.8084P] where P=(Fo^2^+2Fc^2^)/3'
_refine_ls_weighting_scheme calc
_refine_ls_wR_factor_gt 0.1376
_refine_ls_wR_factor_ref 0.1737
_reflns_number_gt 1124
_reflns_number_total 2158
_reflns_threshold_expression >2sigma(I)
_cod_data_source_file b205782d.txt
_cod_data_source_block me013
_cod_depositor_comments
;
The following automatic conversions were performed:
'_symmetry_cell_setting' value 'Monoclinic' changed to 'monoclinic'
according to '/home/saulius/struct/CIF-dictionaries/cif_core.dic'
dictionary named 'cif_core.dic' version 2.4.1 from
2010-06-29.

'_exptl_absorpt_correction_type' value 'Psi-scan' changed to
'psi-scan' according to
'/home/saulius/struct/CIF-dictionaries/cif_core.dic' dictionary named
'cif_core.dic' version 2.4.1 from 2010-06-29.

Automatic conversion script
Id: cif_fix_enum 1527 2010-12-29 10:47:43Z saulius 
;
_cod_original_sg_symbol_H-M P2(1)/a
_cod_database_code 7050974

loop_
_symmetry_equiv_pos_as_xyz
'x, y, z'
'-x+1/2, y+1/2, -z'
'-x, -y, -z'
'x-1/2, -y-1/2, z'

loop_
_atom_site_label
_atom_site_type_symbol
_atom_site_fract_x
_atom_site_fract_y
_atom_site_fract_z
_atom_site_U_iso_or_equiv
_atom_site_adp_type
_atom_site_occupancy
_atom_site_symmetry_multiplicity
_atom_site_calc_flag
_atom_site_refinement_flags
_atom_site_disorder_assembly
_atom_site_disorder_group
Fe1 Fe 0.0000 0.5000 0.5000 0.0418(3) Uani 1 2 d S . .
C1 C 0.2641(5) 0.5338(3) 0.5312(4) 0.0573(14) Uani 1 1 d G . .
C2 C 0.2496(5) 0.4482(3) 0.5290(4) 0.0663(18) Uani 1 1 d G . .
C3 C 0.1630(6) 0.4252(2) 0.3987(5) 0.0635(17) Uani 1 1 d G . .
C4 C 0.1241(4) 0.4966(4) 0.3206(2) 0.0670(15) Uani 1 1 d G . .
C5 C 0.1866(6) 0.5637(2) 0.4024(5) 0.0636(17) Uani 1 1 d G . .
C6 C 0.3512(9) 0.5816(6) 0.6491(8) 0.108(3) Uani 1 1 d . . .
H6A H 0.3428 0.6382 0.6274 0.162 Uiso 1 1 calc R . .
H6B H 0.4722 0.5663 0.6662 0.162 Uiso 1 1 calc R . .
H6C H 0.2945 0.5711 0.7294 0.162 Uiso 1 1 calc R . .
C7 C 0.3178(9) 0.3921(5) 0.6429(9) 0.114(3) Uani 1 1 d . . .
H7A H 0.3696 0.4230 0.7201 0.171 Uiso 1 1 calc R . .
H7B H 0.4045 0.3570 0.6118 0.171 Uiso 1 1 calc R . .
H7C H 0.2231 0.3603 0.6698 0.171 Uiso 1 1 calc R . .
C8 C 0.1286(10) 0.3417(5) 0.3492(11) 0.129(4) Uani 1 1 d . . .
H8A H 0.0698 0.3431 0.2573 0.193 Uiso 1 1 calc R . .
H8B H 0.0562 0.3146 0.4082 0.193 Uiso 1 1 calc R . .
H8C H 0.2376 0.3133 0.3500 0.193 Uiso 1 1 calc R . .
C9 C 0.0396(8) 0.5020(6) 0.1749(5) 0.111(3) Uani 1 1 d . . .
H9A H 0.0117 0.4487 0.1404 0.167 Uiso 1 1 calc R . .
H9B H 0.1187 0.5274 0.1193 0.167 Uiso 1 1 calc R . .
H9C H -0.0659 0.5334 0.1716 0.167 Uiso 1 1 calc R . .
C10 C 0.1771(11) 0.6505(4) 0.3619(10) 0.126(3) Uani 1 1 d . . .
H10A H 0.2266 0.6832 0.4377 0.189 Uiso 1 1 calc R . .
H10B H 0.0570 0.6656 0.3368 0.189 Uiso 1 1 calc R . .
H10C H 0.2417 0.6588 0.2849 0.189 Uiso 1 1 calc R . .
C11 C 0.0079(9) 0.1265(3) -0.0014(7) 0.0579(12) Uani 1 1 d . . .
O1 O 0.0880(5) 0.0611(2) -0.0112(4) 0.0633(10) Uani 1 1 d . . .
O2 O -0.1420(6) 0.1336(3) 0.0180(7) 0.120(2) Uani 1 1 d . . .
C12 C 0.1169(12) 0.2013(4) -0.0157(12) 0.099(3) Uani 1 1 d . . .
O3 O 0.2332(10) 0.2168(4) 0.0776(7) 0.141(3) Uani 1 1 d . . .
O4 O 0.0877(10) 0.2443(4) -0.1158(9) 0.162(3) Uani 1 1 d . . .
H100 H 0.0000 0.0000 0.0000 0.050 Uiso 1 2 d S . .

loop_
_atom_site_aniso_label
_atom_site_aniso_U_11
_atom_site_aniso_U_22
_atom_site_aniso_U_33
_atom_site_aniso_U_23
_atom_site_aniso_U_13
_atom_site_aniso_U_12
Fe1 0.0394(5) 0.0498(6) 0.0364(5) 0.0018(6) 0.0057(3) 0.0052(6)
C1 0.043(3) 0.084(4) 0.046(4) -0.008(3) 0.010(3) -0.003(3)
C2 0.041(3) 0.093(5) 0.065(5) 0.014(4) 0.007(3) 0.024(3)
C3 0.055(3) 0.069(4) 0.070(5) -0.018(4) 0.020(3) 0.009(3)
C4 0.042(2) 0.121(5) 0.039(2) -0.003(5) 0.0089(19) 0.003(4)
C5 0.050(3) 0.069(4) 0.076(5) 0.016(4) 0.024(3) 0.003(3)
C6 0.072(4) 0.175(8) 0.077(5) -0.043(5) 0.008(4) -0.034(5)
C7 0.084(5) 0.135(7) 0.122(7) 0.052(6) 0.003(4) 0.048(5)
C8 0.098(6) 0.101(6) 0.195(10) -0.075(6) 0.046(6) 0.003(5)
C9 0.072(4) 0.221(9) 0.040(3) 0.001(6) 0.009(3) -0.002(6)
C10 0.110(6) 0.094(6) 0.180(10) 0.061(6) 0.046(6) 0.000(5)
C11 0.076(4) 0.039(3) 0.062(3) 0.000(3) 0.018(2) 0.003(4)
O1 0.058(2) 0.039(2) 0.094(3) -0.0052(19) 0.0122(19) 0.0028(17)
O2 0.073(3) 0.056(3) 0.242(7) 0.038(3) 0.069(4) 0.027(2)
C12 0.120(6) 0.044(4) 0.150(8) -0.011(5) 0.086(6) -0.011(4)
O3 0.162(6) 0.130(5) 0.137(6) -0.029(4) 0.042(4) -0.090(5)
O4 0.177(7) 0.088(4) 0.235(8) 0.075(5) 0.079(6) 0.000(4)

loop_
_atom_type_symbol
_atom_type_description
_atom_type_scat_dispersion_real
_atom_type_scat_dispersion_imag
_atom_type_scat_source
C C 0.0033 0.0016 'International Tables Vol C Tables 4.2.6.8 and 6.1.1.4'
H H 0.0000 0.0000 'International Tables Vol C Tables 4.2.6.8 and 6.1.1.4'
O O 0.0106 0.0060 'International Tables Vol C Tables 4.2.6.8 and 6.1.1.4'
Fe Fe 0.3463 0.8444 'International Tables Vol C Tables 4.2.6.8 and 6.1.1.4'

loop_
_geom_angle_atom_site_label_1
_geom_angle_atom_site_label_2
_geom_angle_atom_site_label_3
_geom_angle
_geom_angle_site_symmetry_1
_geom_angle_site_symmetry_3
_geom_angle_publ_flag
C2 Fe1 C2 180.0(4) 3_566 . ?
C2 Fe1 C3 140.3(4) 3_566 . ?
C2 Fe1 C3 39.70(7) . . ?
C2 Fe1 C3 39.70(7) 3_566 3_566 ?
C2 Fe1 C3 140.3(3) . 3_566 ?
C3 Fe1 C3 180.0(4) . 3_566 ?
C2 Fe1 C1 39.7(4) 3_566 3_566 ?
C2 Fe1 C1 140.32(6) . 3_566 ?
C3 Fe1 C1 113.42(7) . 3_566 ?
C3 Fe1 C1 66.6(3) 3_566 3_566 ?
C2 Fe1 C1 140.3(4) 3_566 . ?
C2 Fe1 C1 39.68(6) . . ?
C3 Fe1 C1 66.58(7) . . ?
C3 Fe1 C1 113.4(3) 3_566 . ?
C1 Fe1 C1 180.0 3_566 . ?
C2 Fe1 C4 66.55(8) 3_566 3_566 ?
C2 Fe1 C4 113.4(3) . 3_566 ?
C3 Fe1 C4 140.4(4) . 3_566 ?
C3 Fe1 C4 39.62(6) 3_566 3_566 ?
C1 Fe1 C4 66.5(3) 3_566 3_566 ?
C1 Fe1 C4 113.5(3) . 3_566 ?
C2 Fe1 C4 113.4(3) 3_566 . ?
C2 Fe1 C4 66.55(8) . . ?
C3 Fe1 C4 39.62(6) . . ?
C3 Fe1 C4 140.4(4) 3_566 . ?
C1 Fe1 C4 113.51(8) 3_566 . ?
C1 Fe1 C4 66.49(8) . . ?
C4 Fe1 C4 180.0(5) 3_566 . ?
C2 Fe1 C5 66.54(7) 3_566 3_566 ?
C2 Fe1 C5 113.5(3) . 3_566 ?
C3 Fe1 C5 113.5(4) . 3_566 ?
C3 Fe1 C5 66.49(7) 3_566 3_566 ?
C1 Fe1 C5 39.6(3) 3_566 3_566 ?
C1 Fe1 C5 140.4(3) . 3_566 ?
C4 Fe1 C5 39.56(6) 3_566 3_566 ?
C4 Fe1 C5 140.4(4) . 3_566 ?
C2 Fe1 C5 113.5(3) 3_566 . ?
C2 Fe1 C5 66.54(7) . . ?
C3 Fe1 C5 66.49(7) . . ?
C3 Fe1 C5 113.5(4) 3_566 . ?
C1 Fe1 C5 140.40(7) 3_566 . ?
C1 Fe1 C5 39.60(7) . . ?
C4 Fe1 C5 140.4(4) 3_566 . ?
C4 Fe1 C5 39.56(6) . . ?
C5 Fe1 C5 180.0(4) 3_566 . ?
C2 C1 C5 108.0 . . ?
C2 C1 C6 124.6(6) . . ?
C5 C1 C6 127.4(6) . . ?
C2 C1 Fe1 70.01(16) . . ?
C5 C1 Fe1 70.38(13) . . ?
C6 C1 Fe1 126.4(3) . . ?
C3 C2 C1 108.0 . . ?
C3 C2 C7 126.1(6) . . ?
C1 C2 C7 125.8(6) . . ?
C3 C2 Fe1 70.24(13) . . ?
C1 C2 Fe1 70.30(16) . . ?
C7 C2 Fe1 126.2(4) . . ?
C4 C3 C2 108.0 . . ?
C4 C3 C8 125.6(6) . . ?
C2 C3 C8 126.3(6) . . ?
C4 C3 Fe1 70.39(14) . . ?
C2 C3 Fe1 70.06(13) . . ?
C8 C3 Fe1 127.9(4) . . ?
C3 C4 C5 108.0 . . ?
C3 C4 C9 127.1(6) . . ?
C5 C4 C9 124.8(6) . . ?
C3 C4 Fe1 69.99(15) . . ?
C5 C4 Fe1 70.25(16) . . ?
C9 C4 Fe1 127.4(3) . . ?
C1 C5 C4 108.0 . . ?
C1 C5 C10 125.1(6) . . ?
C4 C5 C10 126.9(6) . . ?
C1 C5 Fe1 70.02(13) . . ?
C4 C5 Fe1 70.19(14) . . ?
C10 C5 Fe1 126.2(4) . . ?
C1 C6 H6A 109.5 . . ?
C1 C6 H6B 109.5 . . ?
H6A C6 H6B 109.5 . . ?
C1 C6 H6C 109.5 . . ?
H6A C6 H6C 109.5 . . ?
H6B C6 H6C 109.5 . . ?
C2 C7 H7A 109.5 . . ?
C2 C7 H7B 109.5 . . ?
H7A C7 H7B 109.5 . . ?
C2 C7 H7C 109.5 . . ?
H7A C7 H7C 109.5 . . ?
H7B C7 H7C 109.5 . . ?
C3 C8 H8A 109.5 . . ?
C3 C8 H8B 109.5 . . ?
H8A C8 H8B 109.5 . . ?
C3 C8 H8C 109.5 . . ?
H8A C8 H8C 109.5 . . ?
H8B C8 H8C 109.5 . . ?
C4 C9 H9A 109.5 . . ?
C4 C9 H9B 109.5 . . ?
H9A C9 H9B 109.5 . . ?
C4 C9 H9C 109.5 . . ?
H9A C9 H9C 109.5 . . ?
H9B C9 H9C 109.5 . . ?
C5 C10 H10A 109.5 . . ?
C5 C10 H10B 109.5 . . ?
H10A C10 H10B 109.5 . . ?
C5 C10 H10C 109.5 . . ?
H10A C10 H10C 109.5 . . ?
H10B C10 H10C 109.5 . . ?
O2 C11 O1 126.1(5) . . ?
O2 C11 C12 119.3(5) . . ?
O1 C11 C12 114.6(6) . . ?
C11 O1 H100 115.0 . . ?
O4 C12 O3 122.0(8) . . ?
O4 C12 C11 120.3(10) . . ?
O3 C12 C11 117.8(8) . . ?

loop_
_geom_bond_atom_site_label_1
_geom_bond_atom_site_label_2
_geom_bond_distance
_geom_bond_site_symmetry_2
_geom_bond_publ_flag
Fe1 C2 2.090(3) 3_566 ?
Fe1 C2 2.090(3) . ?
Fe1 C3 2.092(4) . ?
Fe1 C3 2.092(4) 3_566 ?
Fe1 C1 2.094(4) 3_566 ?
Fe1 C1 2.094(4) . ?
Fe1 C4 2.098(3) 3_566 ?
Fe1 C4 2.098(3) . ?
Fe1 C5 2.098(4) 3_566 ?
Fe1 C5 2.098(4) . ?
C1 C2 1.4200 . ?
C1 C5 1.4200 . ?
C1 C6 1.492(7) . ?
C2 C3 1.4200 . ?
C2 C7 1.498(7) . ?
C3 C4 1.4200 . ?
C3 C8 1.477(7) . ?
C4 C5 1.4200 . ?
C4 C9 1.500(6) . ?
C5 C10 1.490(7) . ?
C6 H6A 0.9600 . ?
C6 H6B 0.9600 . ?
C6 H6C 0.9600 . ?
C7 H7A 0.9600 . ?
C7 H7B 0.9600 . ?
C7 H7C 0.9600 . ?
C8 H8A 0.9600 . ?
C8 H8B 0.9600 . ?
C8 H8C 0.9600 . ?
C9 H9A 0.9600 . ?
C9 H9B 0.9600 . ?
C9 H9C 0.9600 . ?
C10 H10A 0.9600 . ?
C10 H10B 0.9600 . ?
C10 H10C 0.9600 . ?
C11 O2 1.196(6) . ?
C11 O1 1.254(6) . ?
C11 C12 1.509(8) . ?
O1 H100 1.2280 . ?
C12 O4 1.211(11) . ?
C12 O3 1.229(11) . ?
